data_2019397
loop_
_publ_author_name
'Zhong, Kai-Long'

_publ_section_title
;
 A novel three-dimensional Zn^II^ coordination polymer with
 1,3,5-tris(imidazol-1-ylmethyl)benzene and
 cyclohexane-1,3,5-tricarboxylate ligands
;
_journal_coeditor_code SK3520
_journal_issue 2
_journal_name_full 'Acta Crystallographica Section C'
_journal_page_first 189
_journal_page_last 193
_journal_paper_doi 10.1107/S2053229613034347
_journal_volume 70
_journal_year 2014
_chemical_formula_iupac '[Zn3 (C18 H18 N6)2 (C9 H9 O6)2] , 6H2 O'
_chemical_formula_moiety 'C54 H54 N12 O12 Zn3, 6(H2 O)'
_chemical_formula_sum 'C54 H66 N12 O18 Zn3'
_chemical_formula_weight 1367.30
_chemical_name_systematic
'Poly[[bis(\m~3~-cyclohexane-1,3,5-tricarboxylato)bis[\m~3~-1,3,5-tris(imidazol-1-ylmethyl)benzene]trizinc(II)] hexahydrate]'
_space_group_IT_number 15
_symmetry_cell_setting monoclinic
_symmetry_space_group_name_Hall '-C 2yc'
_symmetry_space_group_name_H-M 'C 1 2/c 1'
_atom_sites_solution_hydrogens geom
_atom_sites_solution_primary direct
_atom_sites_solution_secondary difmap
_audit_creation_method SHELXL97
_cell_angle_alpha 90.00
_cell_angle_beta 122.2440(10)
_cell_angle_gamma 90.00
_cell_formula_units_Z 4
_cell_length_a 25.3826(8)
_cell_length_b 18.3013(5)
_cell_length_c 15.0344(5)
_cell_measurement_reflns_used 6396
_cell_measurement_temperature 223.15
_cell_measurement_theta_max 27.37
_cell_measurement_theta_min 2.51
_cell_volume 5907.0(3)
_computing_cell_refinement 'CrystalClear (Rigaku, 2007)'
_computing_data_collection 'CrystalClear (Rigaku, 2007)'
_computing_data_reduction 'CrystalClear (Rigaku, 2007)'
_computing_molecular_graphics 'XP in SHELXTL (Sheldrick, 2008)'
_computing_publication_material 'SHELXTL (Sheldrick, 2008)'
_computing_structure_refinement 'SHELXL97 (Sheldrick, 2008)'
_computing_structure_solution 'SHELXS97 (Sheldrick, 2008)'
_diffrn_ambient_temperature 223.15
_diffrn_detector_area_resol_mean 28.5714
_diffrn_measured_fraction_theta_full 0.999
_diffrn_measured_fraction_theta_max 0.999
_diffrn_measurement_device_type 'Rigaku Mercury CCD area-detector'
_diffrn_measurement_method \w
_diffrn_radiation_monochromator 'graphite monochromator'
_diffrn_radiation_source 'fine-focus sealed tube'
_diffrn_radiation_type MoK\a
_diffrn_radiation_wavelength 0.71073
_diffrn_reflns_av_R_equivalents 0.0221
_diffrn_reflns_av_sigmaI/netI 0.0263
_diffrn_reflns_limit_h_max 32
_diffrn_reflns_limit_h_min -33
_diffrn_reflns_limit_k_max 24
_diffrn_reflns_limit_k_min -23
_diffrn_reflns_limit_l_max 20
_diffrn_reflns_limit_l_min -9
_diffrn_reflns_number 21212
_diffrn_reflns_theta_full 28.29
_diffrn_reflns_theta_max 28.29
_diffrn_reflns_theta_min 1.46
_diffrn_standards_number 0
_exptl_absorpt_coefficient_mu 1.291
_exptl_absorpt_correction_T_max 1.0000
_exptl_absorpt_correction_T_min 0.7823
_exptl_absorpt_correction_type multi-scan
_exptl_absorpt_process_details '(<i>REQAB</i>; Jacobson, 1998)'
_exptl_crystal_colour colourless
_exptl_crystal_density_diffrn 1.538
_exptl_crystal_density_method 'not measured'
_exptl_crystal_description block
_exptl_crystal_F_000 2832
_exptl_crystal_size_max 0.30
_exptl_crystal_size_mid 0.20
_exptl_crystal_size_min 0.15
_refine_diff_density_max 0.619
_refine_diff_density_min -0.425
_refine_ls_extinction_method none
_refine_ls_goodness_of_fit_ref 1.060
_refine_ls_hydrogen_treatment constr
_refine_ls_matrix_type full
_refine_ls_number_parameters 421
_refine_ls_number_reflns 7340
_refine_ls_number_restraints 36
_refine_ls_restrained_S_all 1.057
_refine_ls_R_factor_all 0.0487
_refine_ls_R_factor_gt 0.0356
_refine_ls_shift/su_max 0.001
_refine_ls_shift/su_mean 0.000
_refine_ls_structure_factor_coef Fsqd
_refine_ls_weighting_details 'calc w = 1/[\s^2^(Fo^2^)+(0.0492P)^2^+2.9442P] where P=(Fo^2^+2Fc^2^)/3'
_refine_ls_weighting_scheme calc
_refine_ls_wR_factor_gt 0.0920
_refine_ls_wR_factor_ref 0.0980
_reflns_number_gt 5783
_reflns_number_total 7340
_reflns_threshold_expression I>2\s(I)
_cod_data_source_file sk3520sup1.cf
_cod_data_source_block I
_cod_original_cell_volume 5906.9(3)
_cod_original_sg_symbol_H-M 'C 2/c'
_cod_database_code 2019397
_cod_database_fobs_code 2019397

loop_
_symmetry_equiv_pos_as_xyz
'x, y, z'
'-x, y, -z+1/2'
'x+1/2, y+1/2, z'
'-x+1/2, y+1/2, -z+1/2'
'-x, -y, -z'
'x, -y, z-1/2'
'-x+1/2, -y+1/2, -z'
'x+1/2, -y+1/2, z-1/2'

loop_
_atom_site_type_symbol
_atom_site_label
_atom_site_fract_x
_atom_site_fract_y
_atom_site_fract_z
_atom_site_U_iso_or_equiv
_atom_site_adp_type
_atom_site_calc_flag
_atom_site_refinement_flags
_atom_site_occupancy
_atom_site_symmetry_multiplicity
_atom_site_disorder_assembly
_atom_site_disorder_group
Zn Zn1 0.209200(11) 0.438330(12) 0.09148(2) 0.03888(8) Uani d . 1 1 . .
Zn Zn2 0.5000 0.379001(17) 0.7500 0.03712(9) Uani d S 1 2 . .
O O1 0.25408(7) 0.39896(8) 0.23844(13) 0.0502(4) Uani d . 1 1 . .
O O1W 0.10266(8) 0.20522(11) 0.11883(14) 0.0665(5) Uani d . 1 1 . .
H H1WA 0.1319 0.2325 0.1336 0.100 Uiso d R 1 1 . .
H H1WB 0.0956 0.2070 0.1661 0.100 Uiso d R 1 1 . .
O O2 0.19061(8) 0.30946(10) 0.14750(13) 0.0608(5) Uani d . 1 1 . .
O O2W 0.45616(18) 0.14046(15) 0.7925(2) 0.1439(13) Uani d . 1 1 . .
H H2WA 0.4918 0.1546 0.8153 0.216 Uiso d R 1 1 . .
H H2WB 0.4318 0.1750 0.7684 0.216 Uiso d R 1 1 . .
O O3W 0.35098(17) -0.0338(2) 0.2209(3) 0.1549(14) Uani d . 1 1 . .
H H3WA 0.3275 -0.0235 0.2410 0.232 Uiso d R 1 1 . .
H H3WB 0.3559 -0.0782 0.2205 0.232 Uiso d R 1 1 . .
O O3 0.31544(13) 0.06600(12) 0.3318(2) 0.0615(8) Uani d PU 0.800(6) 1 A 1
O O3' 0.2919(5) 0.0530(5) 0.5084(10) 0.066(4) Uani d PU 0.200(6) 1 A 2
O O4 0.27076(13) 0.03843(14) 0.4191(4) 0.0630(11) Uani d PU 0.800(6) 1 . 1
O O4' 0.2747(7) 0.0503(7) 0.3505(9) 0.064(5) Uani d PU 0.200(6) 1 . 2
O O5 0.41330(10) 0.28182(11) 0.70841(14) 0.0711(5) Uani d U 1 1 . .
O O6 0.43413(8) 0.34540(10) 0.60920(12) 0.0559(4) Uani d U 1 1 . .
N N1 0.01644(8) 0.42389(9) -0.06275(14) 0.0387(4) Uani d . 1 1 . .
N N2 0.11558(8) 0.43952(9) -0.00249(14) 0.0399(4) Uani d . 1 1 . .
N N3 -0.17058(8) 0.18462(10) -0.45415(14) 0.0424(4) Uani d . 1 1 . .
N N4 -0.24325(9) 0.11298(10) -0.46554(16) 0.0494(5) Uani d . 1 1 . .
N N5 -0.04348(8) 0.05094(9) -0.11977(14) 0.0377(4) Uani d . 1 1 . .
N N6 -0.04119(8) -0.04597(9) -0.20339(14) 0.0404(4) Uani d . 1 1 . .
C C1 -0.05257(9) 0.31760(10) -0.13575(17) 0.0394(5) Uani d . 1 1 . .
C C2 -0.08144(9) 0.31404(11) -0.24506(18) 0.0421(5) Uani d . 1 1 . .
H H2A -0.0950 0.3567 -0.2846 0.063 Uiso calc R 1 1 . .
C C3 -0.09000(9) 0.24764(11) -0.29475(16) 0.0384(4) Uani d . 1 1 . .
C C4 -0.06947(9) 0.18399(11) -0.23431(16) 0.0378(4) Uani d . 1 1 . .
H H4A -0.0739 0.1393 -0.2671 0.045 Uiso calc R 1 1 . .
C C5 -0.04270(9) 0.18622(10) -0.12683(16) 0.0355(4) Uani d . 1 1 . .
C C6 -0.03433(9) 0.25378(11) -0.07837(16) 0.0379(4) Uani d . 1 1 . .
H H6A -0.0161 0.2558 -0.0059 0.045 Uiso calc R 1 1 . .
C C7 -0.04076(10) 0.39016(11) -0.0800(2) 0.0485(6) Uani d . 1 1 . .
H H7A -0.0758 0.4226 -0.1220 0.058 Uiso calc R 1 1 . .
H H7B -0.0370 0.3828 -0.0130 0.058 Uiso calc R 1 1 . .
C C8 -0.12300(11) 0.24252(13) -0.41316(17) 0.0485(5) Uani d . 1 1 . .
H H8A -0.1426 0.2890 -0.4444 0.058 Uiso calc R 1 1 . .
H H8B -0.0929 0.2321 -0.4324 0.058 Uiso calc R 1 1 . .
C C9 -0.02313(11) 0.11857(11) -0.05905(17) 0.0436(5) Uani d . 1 1 . .
H H9A 0.0219 0.1181 -0.0134 0.052 Uiso calc R 1 1 . .
H H9B -0.0402 0.1207 -0.0148 0.052 Uiso calc R 1 1 . .
C C10 0.02043(11) 0.47979(13) -0.11864(19) 0.0528(6) Uani d . 1 1 . .
H H10A -0.0125 0.5062 -0.1724 0.063 Uiso calc R 1 1 . .
C C11 0.08133(11) 0.48925(13) -0.08077(19) 0.0512(6) Uani d . 1 1 . .
H H11A 0.0978 0.5243 -0.1042 0.061 Uiso calc R 1 1 . .
C C12 0.07455(10) 0.40118(11) 0.00575(18) 0.0424(5) Uani d . 1 1 . .
H H12A 0.0847 0.3631 0.0532 0.051 Uiso calc R 1 1 . .
C C13 -0.17828(15) 0.12976(16) -0.5202(2) 0.0716(8) Uani d . 1 1 . .
H H13A -0.1570 0.1236 -0.5544 0.086 Uiso calc R 1 1 . .
C C14 -0.22282(17) 0.08571(18) -0.5270(3) 0.0838(11) Uani d . 1 1 . .
H H14A -0.2375 0.0433 -0.5672 0.101 Uiso calc R 1 1 . .
C C15 -0.21013(10) 0.17239(12) -0.42341(19) 0.0459(5) Uani d . 1 1 . .
H H15A -0.2139 0.2025 -0.3773 0.055 Uiso calc R 1 1 . .
C C16 -0.10301(11) 0.02342(12) -0.1757(2) 0.0506(6) Uani d . 1 1 . .
H H16A -0.1378 0.0422 -0.1782 0.061 Uiso calc R 1 1 . .
C C17 -0.10086(10) -0.03610(12) -0.2263(2) 0.0510(6) Uani d . 1 1 . .
H H17A -0.1346 -0.0660 -0.2700 0.061 Uiso calc R 1 1 . .
C C18 -0.00843(9) 0.00763(11) -0.13935(16) 0.0372(4) Uani d . 1 1 . .
H H18A 0.0339 0.0146 -0.1111 0.045 Uiso calc R 1 1 . .
C C19 0.25828(9) 0.29043(10) 0.33223(17) 0.0400(5) Uani d . 1 1 . .
H H19A 0.2271 0.2916 0.3516 0.048 Uiso calc R 1 1 . .
C C20 0.26628(11) 0.21048(11) 0.31258(19) 0.0521(6) Uani d . 1 1 A .
H H20A 0.2271 0.1921 0.2542 0.063 Uiso calc R 1 1 . .
H H20B 0.2971 0.2071 0.2932 0.063 Uiso calc R 1 1 . .
C C21 0.28638(10) 0.16433(11) 0.4071(2) 0.0506(6) Uani d . 1 1 . .
H H21A 0.2538 0.1669 0.4234 0.061 Uiso calc R 1 1 A 1
C C22 0.34694(10) 0.19285(11) 0.50283(18) 0.0457(5) Uani d . 1 1 A .
H H22A 0.3571 0.1641 0.5642 0.055 Uiso calc R 1 1 . .
H H22B 0.3807 0.1874 0.4908 0.055 Uiso calc R 1 1 . .
C C23 0.34084(10) 0.27337(11) 0.52354(17) 0.0395(4) Uani d U 1 1 . .
H H23A 0.3082 0.2758 0.5396 0.047 Uiso calc R 1 1 A .
C C24 0.31853(10) 0.32010(10) 0.42588(16) 0.0383(4) Uani d . 1 1 A .
H H24A 0.3119 0.3698 0.4402 0.046 Uiso calc R 1 1 . .
H H24B 0.3504 0.3212 0.4089 0.046 Uiso calc R 1 1 . .
C C25 0.23249(9) 0.33541(11) 0.23277(17) 0.0409(5) Uani d . 1 1 . .
C C26 0.29175(16) 0.0835(2) 0.3814(5) 0.0426(8) Uani d P 0.800(6) 1 A 1
C C26' 0.2853(6) 0.0848(8) 0.4302(15) 0.042(3) Uani d P 0.200(6) 1 A 2
C C27 0.39983(10) 0.30130(11) 0.61991(17) 0.0413(5) Uani d U 1 1 A .

loop_
_atom_site_aniso_label
_atom_site_aniso_U_11
_atom_site_aniso_U_22
_atom_site_aniso_U_33
_atom_site_aniso_U_12
_atom_site_aniso_U_13
_atom_site_aniso_U_23
Zn1 0.03507(13) 0.03259(13) 0.04489(15) 0.00156(9) 0.01859(11) 0.00365(10)
Zn2 0.04412(19) 0.03156(17) 0.03036(17) 0.000 0.01630(14) 0.000
O1 0.0551(9) 0.0350(8) 0.0465(9) -0.0012(7) 0.0177(8) 0.0060(7)
O1W 0.0547(10) 0.0871(13) 0.0557(11) -0.0159(9) 0.0281(9) -0.0084(10)
O2 0.0528(10) 0.0612(10) 0.0437(9) -0.0127(8) 0.0092(8) 0.0056(8)
O2W 0.209(4) 0.0795(17) 0.120(2) 0.048(2) 0.073(3) 0.0434(17)
O3W 0.165(3) 0.174(3) 0.184(4) 0.027(3) 0.132(3) 0.033(3)
O3 0.0736(18) 0.0421(12) 0.0721(17) 0.0068(11) 0.0412(14) -0.0035(11)
O3' 0.070(6) 0.045(5) 0.077(8) -0.015(4) 0.035(6) 0.009(5)
O4 0.0571(15) 0.0282(14) 0.117(4) -0.0022(11) 0.056(2) -0.0008(15)
O4' 0.065(8) 0.035(6) 0.047(7) 0.001(5) -0.001(6) -0.008(5)
O5 0.1017(15) 0.0645(11) 0.0406(10) -0.0027(11) 0.0335(10) 0.0030(9)
O6 0.0533(9) 0.0702(11) 0.0385(9) -0.0208(8) 0.0207(8) -0.0098(8)
N1 0.0365(9) 0.0280(8) 0.0444(10) -0.0018(6) 0.0167(8) -0.0039(7)
N2 0.0385(9) 0.0327(8) 0.0417(10) -0.0027(7) 0.0167(8) 0.0017(7)
N3 0.0428(9) 0.0442(10) 0.0338(9) -0.0096(8) 0.0162(8) 0.0022(8)
N4 0.0498(11) 0.0461(10) 0.0517(12) -0.0132(8) 0.0267(9) -0.0067(9)
N5 0.0433(9) 0.0325(8) 0.0369(9) 0.0068(7) 0.0211(8) 0.0047(7)
N6 0.0404(9) 0.0335(8) 0.0440(10) 0.0038(7) 0.0203(8) 0.0012(7)
C1 0.0305(9) 0.0332(10) 0.0498(12) -0.0038(8) 0.0183(9) -0.0065(9)
C2 0.0362(10) 0.0331(10) 0.0484(12) -0.0054(8) 0.0168(9) 0.0040(9)
C3 0.0349(10) 0.0387(10) 0.0365(11) -0.0078(8) 0.0156(9) 0.0023(9)
C4 0.0421(11) 0.0324(9) 0.0356(10) -0.0036(8) 0.0185(9) -0.0029(8)
C5 0.0337(9) 0.0344(10) 0.0363(10) 0.0019(8) 0.0174(8) 0.0003(8)
C6 0.0334(9) 0.0404(10) 0.0359(11) -0.0006(8) 0.0158(8) -0.0056(9)
C7 0.0390(11) 0.0378(11) 0.0671(16) -0.0042(9) 0.0274(11) -0.0137(11)
C8 0.0482(12) 0.0510(13) 0.0381(11) -0.0172(10) 0.0174(10) 0.0054(10)
C9 0.0536(12) 0.0397(11) 0.0333(11) 0.0077(9) 0.0203(10) 0.0000(9)
C10 0.0459(12) 0.0446(12) 0.0467(13) 0.0023(10) 0.0105(10) 0.0108(10)
C11 0.0494(13) 0.0454(12) 0.0476(13) -0.0049(10) 0.0184(11) 0.0124(10)
C12 0.0398(11) 0.0328(10) 0.0473(13) 0.0007(8) 0.0183(10) 0.0054(9)
C13 0.092(2) 0.0764(19) 0.0719(19) -0.0347(16) 0.0611(18) -0.0289(16)
C14 0.112(3) 0.082(2) 0.088(2) -0.0521(19) 0.074(2) -0.0472(18)
C15 0.0457(12) 0.0425(11) 0.0490(13) -0.0082(9) 0.0249(10) -0.0063(10)
C16 0.0417(12) 0.0435(12) 0.0702(16) 0.0051(9) 0.0322(12) 0.0052(11)
C17 0.0408(12) 0.0399(11) 0.0670(16) -0.0023(9) 0.0253(11) -0.0001(11)
C18 0.0354(10) 0.0388(10) 0.0352(10) 0.0046(8) 0.0173(9) 0.0021(8)
C19 0.0381(10) 0.0299(9) 0.0441(12) 0.0005(8) 0.0166(9) 0.0032(9)
C20 0.0415(11) 0.0335(10) 0.0513(14) 0.0020(9) 0.0047(10) -0.0078(10)
C21 0.0386(11) 0.0275(10) 0.0721(16) -0.0012(8) 0.0203(11) 0.0035(10)
C22 0.0431(11) 0.0298(10) 0.0498(13) 0.0003(8) 0.0151(10) 0.0053(9)
C23 0.0415(11) 0.0350(10) 0.0409(11) -0.0014(8) 0.0212(9) 0.0017(9)
C24 0.0421(11) 0.0287(9) 0.0395(11) -0.0039(8) 0.0187(9) 0.0005(8)
C25 0.0365(10) 0.0387(10) 0.0436(12) 0.0032(8) 0.0187(9) 0.0034(9)
C26 0.0269(15) 0.0316(18) 0.051(3) 0.0011(12) 0.0088(17) -0.0012(18)
C26' 0.030(6) 0.026(7) 0.048(9) 0.000(4) 0.005(6) -0.002(6)
C27 0.0508(12) 0.0351(10) 0.0365(11) 0.0044(9) 0.0223(10) -0.0029(9)

loop_
_atom_type_symbol
_atom_type_description
_atom_type_scat_dispersion_real
_atom_type_scat_dispersion_imag
_atom_type_scat_source
C C 0.0033 0.0016 'International Tables Vol C Tablhome/sc/Documentses 4.2.6.8 and 6.1.1.4'
H H 0.0000 0.0000 'International Tables Vol C Tables 4.2.6.8 and 6.1.1.4'
N N 0.0061 0.0033 'International Tables Vol C Tables 4.2.6.8 and 6.1.1.4'
O O 0.0106 0.0060 'International Tables Vol C Tables 4.2.6.8 and 6.1.1.4'
Zn Zn 0.2839 1.4301 'International Tables Vol C Tables 4.2.6.8 and 6.1.1.4'

loop_
_geom_angle_atom_site_label_1
_geom_angle_atom_site_label_2
_geom_angle_atom_site_label_3
_geom_angle_site_symmetry_1
_geom_angle_site_symmetry_3
_geom_angle
_geom_angle_publ_flag
O4 Zn1 O1 4 . 114.34(14) y
O4 Zn1 N2 4 . 101.30(11) ?
O1 Zn1 N2 . . 122.76(7) ?
O4 Zn1 N4 4 8_556 99.28(10) ?
O1 Zn1 N4 . 8_556 100.47(7) ?
N2 Zn1 N4 . 8_556 116.76(8) y
O1 Zn1 O4' . 4 91.3(3) ?
N2 Zn1 O4' . 4 99.8(4) ?
N4 Zn1 O4' 8_556 4 125.0(5) ?
O6 Zn2 O6 . 2_656 143.60(11) y
O6 Zn2 N6 . 3_556 106.24(7) ?
O6 Zn2 N6 2_656 3_556 97.83(7) ?
O6 Zn2 N6 . 4 97.83(7) ?
O6 Zn2 N6 2_656 4 106.24(7) ?
N6 Zn2 N6 3_556 4 96.49(10) y
C25 O1 Zn1 . . 106.53(14) ?
H1WA O1W H1WB . . 109.0 ?
H2WA O2W H2WB . . 110.1 ?
H3WA O3W H3WB . . 111.9 ?
C26 O4 Zn1 . 4_545 112.9(4) ?
C26' O4' Zn1 . 4_545 101.1(13) ?
C27 O6 Zn2 . . 108.13(14) ?
C12 N1 C10 . . 107.11(18) ?
C12 N1 C7 . . 125.89(19) ?
C10 N1 C7 . . 126.80(19) ?
C12 N2 C11 . . 105.29(18) ?
C12 N2 Zn1 . . 128.68(15) ?
C11 N2 Zn1 . . 125.44(14) ?
C15 N3 C13 . . 106.90(19) ?
C15 N3 C8 . . 125.36(19) ?
C13 N3 C8 . . 127.4(2) ?
C15 N4 C14 . . 104.6(2) ?
C15 N4 Zn1 . 8_455 123.22(17) ?
C14 N4 Zn1 . 8_455 129.44(17) ?
C18 N5 C16 . . 106.95(18) ?
C18 N5 C9 . . 125.87(18) ?
C16 N5 C9 . . 126.92(18) ?
C18 N6 C17 . . 105.51(18) ?
C18 N6 Zn2 . 3_444 120.58(14) ?
C17 N6 Zn2 . 3_444 133.90(16) ?
C6 C1 C2 . . 119.12(18) ?
C6 C1 C7 . . 119.8(2) ?
C2 C1 C7 . . 121.1(2) ?
C3 C2 C1 . . 120.59(19) ?
C3 C2 H2A . . 119.7 ?
C1 C2 H2A . . 119.7 ?
C2 C3 C4 . . 119.05(19) ?
C2 C3 C8 . . 121.29(19) ?
C4 C3 C8 . . 119.63(19) ?
C5 C4 C3 . . 121.15(19) ?
C5 C4 H4A . . 119.4 ?
C3 C4 H4A . . 119.4 ?
C4 C5 C6 . . 118.77(18) ?
C4 C5 C9 . . 123.07(18) ?
C6 C5 C9 . . 118.14(18) ?
C1 C6 C5 . . 121.25(19) ?
C1 C6 H6A . . 119.4 ?
C5 C6 H6A . . 119.4 ?
N1 C7 C1 . . 110.64(17) ?
N1 C7 H7A . . 109.5 ?
C1 C7 H7A . . 109.5 ?
N1 C7 H7B . . 109.5 ?
C1 C7 H7B . . 109.5 ?
H7A C7 H7B . . 108.1 ?
N3 C8 C3 . . 110.65(17) ?
N3 C8 H8A . . 109.5 ?
C3 C8 H8A . . 109.5 ?
N3 C8 H8B . . 109.5 ?
C3 C8 H8B . . 109.5 ?
H8A C8 H8B . . 108.1 ?
N5 C9 C5 . . 113.22(17) ?
N5 C9 H9A . . 108.9 ?
C5 C9 H9A . . 108.9 ?
N5 C9 H9B . . 108.9 ?
C5 C9 H9B . . 108.9 ?
H9A C9 H9B . . 107.7 ?
C11 C10 N1 . . 106.4(2) ?
C11 C10 H10A . . 126.8 ?
N1 C10 H10A . . 126.8 ?
C10 C11 N2 . . 109.7(2) ?
C10 C11 H11A . . 125.1 ?
N2 C11 H11A . . 125.1 ?
N2 C12 N1 . . 111.42(19) ?
N2 C12 H12A . . 124.3 ?
N1 C12 H12A . . 124.3 ?
C14 C13 N3 . . 106.7(2) ?
C14 C13 H13A . . 126.7 ?
N3 C13 H13A . . 126.7 ?
C13 C14 N4 . . 109.5(2) ?
C13 C14 H14A . . 125.2 ?
N4 C14 H14A . . 125.2 ?
N4 C15 N3 . . 112.3(2) ?
N4 C15 H15A . . 123.8 ?
N3 C15 H15A . . 123.8 ?
C17 C16 N5 . . 106.26(19) ?
C17 C16 H16A . . 126.9 ?
N5 C16 H16A . . 126.9 ?
C16 C17 N6 . . 109.6(2) ?
C16 C17 H17A . . 125.2 ?
N6 C17 H17A . . 125.2 ?
N6 C18 N5 . . 111.64(18) ?
N6 C18 H18A . . 124.2 ?
N5 C18 H18A . . 124.2 ?
C25 C19 C24 . . 114.24(16) ?
C25 C19 C20 . . 111.19(19) ?
C24 C19 C20 . . 110.42(17) ?
C25 C19 H19A . . 106.9 ?
C24 C19 H19A . . 106.9 ?
C20 C19 H19A . . 106.9 ?
C21 C20 C19 . . 111.8(2) ?
C21 C20 H20A . . 109.3 ?
C19 C20 H20A . . 109.3 ?
C21 C20 H20B . . 109.3 ?
C19 C20 H20B . . 109.3 ?
H20A C20 H20B . . 107.9 ?
C20 C21 C26' . . 137.0(8) ?
C20 C21 C22 . . 111.36(18) ?
C26' C21 C22 . . 104.2(5) ?
C20 C21 C26 . . 109.5(3) ?
C22 C21 C26 . . 112.4(2) ?
C20 C21 H21A . . 107.8 ?
C26' C21 H21A . . 82.4 ?
C22 C21 H21A . . 107.8 ?
C26 C21 H21A . . 107.8 ?
C23 C22 C21 . . 111.06(17) ?
C23 C22 H22A . . 109.4 ?
C21 C22 H22A . . 109.4 ?
C23 C22 H22B . . 109.4 ?
C21 C22 H22B . . 109.4 ?
H22A C22 H22B . . 108.0 ?
C27 C23 C24 . . 113.73(17) ?
C27 C23 C22 . . 111.36(17) ?
C24 C23 C22 . . 111.74(18) ?
C27 C23 H23A . . 106.5 ?
C24 C23 H23A . . 106.5 ?
C22 C23 H23A . . 106.5 ?
C19 C24 C23 . . 111.37(16) ?
C19 C24 H24A . . 109.4 ?
C23 C24 H24A . . 109.4 ?
C19 C24 H24B . . 109.4 ?
C23 C24 H24B . . 109.4 ?
H24A C24 H24B . . 108.0 ?
O2 C25 O1 . . 121.4(2) ?
O2 C25 C19 . . 119.44(19) ?
O1 C25 C19 . . 119.20(19) ?
O3 C26 O4 . . 124.2(5) ?
O3 C26 C21 . . 122.5(4) ?
O4 C26 C21 . . 113.3(5) ?
O3' C26' O4' . . 121.5(17) ?
O3' C26' C21 . . 131.6(14) ?
O4' C26' C21 . . 107(2) ?
O5 C27 O6 . . 120.6(2) ?
O5 C27 C23 . . 119.8(2) ?
O6 C27 C23 . . 119.53(19) ?

loop_
_geom_bond_atom_site_label_1
_geom_bond_atom_site_label_2
_geom_bond_site_symmetry_2
_geom_bond_distance
_geom_bond_publ_flag
Zn1 O4 4 1.930(3) y
Zn1 O1 . 2.0032(16) y
Zn1 N2 . 2.0152(17) y
Zn1 N4 8_556 2.0439(19) y
Zn1 O4' 4 2.178(13) ?
Zn2 O6 . 1.9692(15) y
Zn2 O6 2_656 1.9692(15) y
Zn2 N6 3_556 2.0619(17) y
Zn2 N6 4 2.0619(17) y
O1 C25 . 1.269(2) ?
O1W H1WA . 0.8203 ?
O1W H1WB . 0.8206 ?
O2 C25 . 1.243(3) ?
O2W H2WA . 0.8202 ?
O2W H2WB . 0.8200 ?
O3W H3WA . 0.8201 ?
O3W H3WB . 0.8231 ?
O3 C26 . 1.225(6) ?
O3' C26' . 1.24(2) ?
O4 C26 . 1.267(6) ?
O4 Zn1 4_545 1.930(3) ?
O4' C26' . 1.25(2) ?
O4' Zn1 4_545 2.178(13) ?
O5 C27 . 1.237(3) ?
O6 C27 . 1.259(3) ?
N1 C12 . 1.337(3) ?
N1 C10 . 1.362(3) ?
N1 C7 . 1.468(3) ?
N2 C12 . 1.315(3) ?
N2 C11 . 1.370(3) ?
N3 C15 . 1.329(3) ?
N3 C13 . 1.351(3) ?
N3 C8 . 1.472(3) ?
N4 C15 . 1.312(3) ?
N4 C14 . 1.373(3) ?
N4 Zn1 8_455 2.0439(19) ?
N5 C18 . 1.336(3) ?
N5 C16 . 1.374(3) ?
N5 C9 . 1.459(3) ?
N6 C18 . 1.314(3) ?
N6 C17 . 1.374(3) ?
N6 Zn2 3_444 2.0619(17) ?
C1 C6 . 1.377(3) ?
C1 C2 . 1.399(3) ?
C1 C7 . 1.512(3) ?
C2 C3 . 1.382(3) ?
C2 H2A . 0.9300 ?
C3 C4 . 1.396(3) ?
C3 C8 . 1.513(3) ?
C4 C5 . 1.379(3) ?
C4 H4A . 0.9300 ?
C5 C6 . 1.393(3) ?
C5 C9 . 1.509(3) ?
C6 H6A . 0.9300 ?
C7 H7A . 0.9700 ?
C7 H7B . 0.9700 ?
C8 H8A . 0.9700 ?
C8 H8B . 0.9700 ?
C9 H9A . 0.9700 ?
C9 H9B . 0.9700 ?
C10 C11 . 1.343(3) ?
C10 H10A . 0.9300 ?
C11 H11A . 0.9300 ?
C12 H12A . 0.9300 ?
C13 C14 . 1.347(4) ?
C13 H13A . 0.9300 ?
C14 H14A . 0.9300 ?
C15 H15A . 0.9300 ?
C16 C17 . 1.346(3) ?
C16 H16A . 0.9300 ?
C17 H17A . 0.9300 ?
C18 H18A . 0.9300 ?
C19 C25 . 1.516(3) ?
C19 C24 . 1.523(3) ?
C19 C20 . 1.528(3) ?
C19 H19A . 0.9800 ?
C20 C21 . 1.490(3) ?
C20 H20A . 0.9700 ?
C20 H20B . 0.9700 ?
C21 C26' . 1.500(17) ?
C21 C22 . 1.532(3) ?
C21 C26 . 1.553(5) ?
C21 H21A . 0.9800 ?
C22 C23 . 1.531(3) ?
C22 H22A . 0.9700 ?
C22 H22B . 0.9700 ?
C23 C27 . 1.513(3) ?
C23 C24 . 1.523(3) ?
C23 H23A . 0.9800 ?
C24 H24A . 0.9700 ?
C24 H24B . 0.9700 ?

loop_
_geom_hbond_atom_site_label_D
_geom_hbond_atom_site_label_H
_geom_hbond_atom_site_label_A
_geom_hbond_site_symmetry_A
_geom_hbond_distance_DH
_geom_hbond_distance_HA
_geom_hbond_distance_DA
_geom_hbond_angle_DHA
O1W H1WA O2 . 0.82 1.98 2.790(2) 169
O1W H1WB O5 7_556 0.82 2.03 2.844(3) 174
O2W H2WB O5 . 0.82 2.10 2.830(3) 148
O2W H2WA O2W 2_656 0.82 2.59 3.102(8) 122
O3W H3WA O3 . 0.82 2.26 2.921(4) 139
O3W H3WB O2W 6 0.82 2.45 3.005(5) 126

loop_
_geom_torsion_atom_site_label_1
_geom_torsion_atom_site_label_2
_geom_torsion_atom_site_label_3
_geom_torsion_atom_site_label_4
_geom_torsion_site_symmetry_1
_geom_torsion
O4 Zn1 O1 C25 4 175.14(15)
N2 Zn1 O1 C25 . 51.98(16)
N4 Zn1 O1 C25 8_556 -79.58(15)
O4' Zn1 O1 C25 4 154.5(5)
O6 Zn2 O6 C27 2_656 52.96(14)
N6 Zn2 O6 C27 3_556 -76.42(16)
N6 Zn2 O6 C27 4 -175.56(15)
O4 Zn1 N2 C12 4 -147.8(2)
O1 Zn1 N2 C12 . -18.9(2)
N4 Zn1 N2 C12 8_556 105.60(19)
O4' Zn1 N2 C12 4 -116.8(4)
O4 Zn1 N2 C11 4 22.1(2)
O1 Zn1 N2 C11 . 151.01(18)
N4 Zn1 N2 C11 8_556 -84.5(2)
O4' Zn1 N2 C11 4 53.1(4)
C6 C1 C2 C3 . -1.8(3)
C7 C1 C2 C3 . 177.69(19)
C1 C2 C3 C4 . 0.1(3)
C1 C2 C3 C8 . 177.98(19)
C2 C3 C4 C5 . 2.0(3)
C8 C3 C4 C5 . -175.93(19)
C3 C4 C5 C6 . -2.3(3)
C3 C4 C5 C9 . 176.43(19)
C2 C1 C6 C5 . 1.6(3)
C7 C1 C6 C5 . -177.92(18)
C4 C5 C6 C1 . 0.4(3)
C9 C5 C6 C1 . -178.35(19)
C12 N1 C7 C1 . -71.4(3)
C10 N1 C7 C1 . 102.7(3)
C6 C1 C7 N1 . 97.1(2)
C2 C1 C7 N1 . -82.4(2)
C15 N3 C8 C3 . 43.2(3)
C13 N3 C8 C3 . -129.1(3)
C2 C3 C8 N3 . -131.9(2)
C4 C3 C8 N3 . 46.1(3)
C18 N5 C9 C5 . 99.6(2)
C16 N5 C9 C5 . -73.6(3)
C4 C5 C9 N5 . -8.4(3)
C6 C5 C9 N5 . 170.28(18)
C12 N1 C10 C11 . -0.6(3)
C7 N1 C10 C11 . -175.6(2)
N1 C10 C11 N2 . 0.6(3)
C12 N2 C11 C10 . -0.4(3)
Zn1 N2 C11 C10 . -172.21(17)
C11 N2 C12 N1 . 0.0(3)
Zn1 N2 C12 N1 . 171.48(14)
C10 N1 C12 N2 . 0.4(3)
C7 N1 C12 N2 . 175.47(19)
C15 N3 C13 C14 . 0.0(3)
C8 N3 C13 C14 . 173.4(3)
N3 C13 C14 N4 . 0.2(4)
C15 N4 C14 C13 . -0.3(4)
Zn1 N4 C14 C13 8_455 -161.4(2)
C14 N4 C15 N3 . 0.2(3)
Zn1 N4 C15 N3 8_455 162.91(15)
C13 N3 C15 N4 . -0.1(3)
C8 N3 C15 N4 . -173.7(2)
C18 N5 C16 C17 . 0.4(3)
C9 N5 C16 C17 . 174.7(2)
N5 C16 C17 N6 . -0.4(3)
C18 N6 C17 C16 . 0.1(3)
Zn2 N6 C17 C16 3_444 -178.52(17)
C17 N6 C18 N5 . 0.2(2)
Zn2 N6 C18 N5 3_444 179.04(13)
C16 N5 C18 N6 . -0.4(2)
C9 N5 C18 N6 . -174.73(18)
C25 C19 C20 C21 . -175.07(18)
C24 C19 C20 C21 . 57.0(3)
C19 C20 C21 C26' . 159.3(11)
C19 C20 C21 C22 . -56.8(3)
C19 C20 C21 C26 . 178.3(2)
C20 C21 C22 C23 . 54.7(3)
C26' C21 C22 C23 . -149.9(9)
C26 C21 C22 C23 . 177.9(3)
C21 C22 C23 C27 . 178.29(19)
C21 C22 C23 C24 . -53.3(3)
C25 C19 C24 C23 . 178.59(17)
C20 C19 C24 C23 . -55.2(2)
C27 C23 C24 C19 . -178.64(18)
C22 C23 C24 C19 . 54.2(2)
Zn1 O1 C25 O2 . -1.2(3)
Zn1 O1 C25 C19 . 178.98(15)
C24 C19 C25 O2 . 166.6(2)
C20 C19 C25 O2 . 40.8(3)
C24 C19 C25 O1 . -13.5(3)
C20 C19 C25 O1 . -139.3(2)
Zn1 O4 C26 O3 4_545 8.6(7)
Zn1 O4 C26 C21 4_545 -169.7(2)
C20 C21 C26 O3 . 42.9(4)
C26' C21 C26 O3 . -162.1(13)
C22 C21 C26 O3 . -81.4(5)
C20 C21 C26 O4 . -138.8(4)
C26' C21 C26 O4 . 16.2(9)
C22 C21 C26 O4 . 96.9(4)
Zn1 O4' C26' O3' 4_545 -10(2)
Zn1 O4' C26' C21 4_545 170.7(7)
C20 C21 C26' O3' . -163.3(10)
C22 C21 C26' O3' . 51.2(18)
C26 C21 C26' O3' . 161(2)
C20 C21 C26' O4' . 15(2)
C22 C21 C26' O4' . -130.1(11)
C26 C21 C26' O4' . -20.3(10)
Zn2 O6 C27 O5 . -5.6(3)
Zn2 O6 C27 C23 . 172.99(15)
C24 C23 C27 O5 . 159.9(2)
C22 C23 C27 O5 . -72.7(3)
C24 C23 C27 O6 . -18.6(3)
C22 C23 C27 O6 . 108.7(2)
